data_7052083
loop_
_publ_author_name
'Petr \<Sim\%unek'
'Mark\'eta Svobodov\'a'
'Valerio Bertolasi'
'Loretta Pretto'
'Anton\'in Ly\<cka'
'Vladim\'ir Mach\'a\<cek'

_publ_section_title
;
 Structure and tautomerism of azo coupling products from
 N-alkylenaminones derived from acetylacetone and benzoylacetone in
 solid phase and in solution
;
_journal_issue 3
_journal_name_full 'New Journal of Chemistry'
_journal_page_first 429
_journal_paper_doi 10.1039/b613346k
_journal_volume 31
_journal_year 2007
_chemical_formula_moiety 'C18 H19 N3 O'
_chemical_formula_sum 'C18 H19 N3 O'
_chemical_formula_weight 293.36
_chemical_name_systematic
;
?
;
_space_group_IT_number 19
_symmetry_cell_setting orthorhombic
_symmetry_space_group_name_Hall 'P 2ac 2ab'
_symmetry_space_group_name_H-M 'P 21 21 21'
_atom_sites_solution_hydrogens difmap
_atom_sites_solution_primary direct
_atom_sites_solution_secondary difmap
_audit_creation_method SHELXL-97
_cell_angle_alpha 90.00
_cell_angle_beta 90.00
_cell_angle_gamma 90.00
_cell_formula_units_Z 4
_cell_length_a 7.7167(1)
_cell_length_b 10.8913(1)
_cell_length_c 18.8973(3)
_cell_measurement_reflns_used 2567
_cell_measurement_temperature 150
_cell_measurement_theta_max 30.0
_cell_measurement_theta_min 2.8
_cell_volume 1588.22(4)
_computing_cell_refinement 'Denzo SMN (Otwinowski & Minor, 1997)'
_computing_data_collection 'COLLECT (Nonius, 1997)'
_computing_data_reduction 'Denzo SMN (Otwinowski & Minor, 1997)'
_computing_molecular_graphics 'ORTEPIII (Burnett & Johnson, 1996)'
_computing_publication_material
;
SHELXL-97 (Sheldrick, 1997), PARST (Nardelli, 1995)
;
_computing_structure_refinement 'SHELXL-97 (Sheldrick, 1997)'
_computing_structure_solution 'SIR97 (Altomare et al., 1999)'
_diffrn_ambient_temperature 150
_diffrn_measured_fraction_theta_full 0.983
_diffrn_measured_fraction_theta_max 0.983
_diffrn_measurement_device_type 'Nonius Kappa CCD'
_diffrn_measurement_method '\f scans and \w scans'
_diffrn_radiation_monochromator graphite
_diffrn_radiation_source 'fine-focus sealed tube'
_diffrn_radiation_type MoK\a
_diffrn_radiation_wavelength 0.71070
_diffrn_reflns_av_R_equivalents 0.0510
_diffrn_reflns_av_sigmaI/netI 0.0257
_diffrn_reflns_limit_h_max 10
_diffrn_reflns_limit_h_min -10
_diffrn_reflns_limit_k_max 15
_diffrn_reflns_limit_k_min -15
_diffrn_reflns_limit_l_max 26
_diffrn_reflns_limit_l_min -26
_diffrn_reflns_number 27707
_diffrn_reflns_theta_full 30.03
_diffrn_reflns_theta_max 30.0
_diffrn_reflns_theta_min 2.8
_exptl_absorpt_coefficient_mu 0.078
_exptl_absorpt_correction_type none
_exptl_crystal_colour orange
_exptl_crystal_density_diffrn 1.227
_exptl_crystal_density_method 'not measured'
_exptl_crystal_description irregular
_exptl_crystal_F_000 624
_exptl_crystal_size_max 0.35
_exptl_crystal_size_mid 0.28
_exptl_crystal_size_min 0.15
_refine_diff_density_max 0.172
_refine_diff_density_min -0.124
_refine_diff_density_rms 0.028
_refine_ls_abs_structure_details 'Flack H D (1983), Acta Cryst. A39, 876-881'
_refine_ls_abs_structure_Flack 1.9(11)
_refine_ls_extinction_method none
_refine_ls_goodness_of_fit_ref 1.022
_refine_ls_hydrogen_treatment refall
_refine_ls_matrix_type full
_refine_ls_number_parameters 278
_refine_ls_number_reflns 4544
_refine_ls_number_restraints 0
_refine_ls_restrained_S_all 1.022
_refine_ls_R_factor_all 0.0421
_refine_ls_R_factor_gt 0.0368
_refine_ls_shift/su_max 0.001
_refine_ls_shift/su_mean 0.000
_refine_ls_structure_factor_coef Fsqd
_refine_ls_weighting_details 'calc w=1/[\s^2^(Fo^2^)+(0.0459P)^2^+0.2225P] where P=(Fo^2^+2Fc^2^)/3'
_refine_ls_weighting_scheme calc
_refine_ls_wR_factor_gt 0.0894
_refine_ls_wR_factor_ref 0.0932
_reflns_number_gt 4176
_reflns_number_total 4544
_reflns_threshold_expression I>2sigma(I)
_cod_data_source_file b613346k.txt
_cod_data_source_block (5)
_cod_database_code 7052083

loop_
_symmetry_equiv_pos_as_xyz
'x, y, z'
'-x+1/2, -y, z+1/2'
'x+1/2, -y+1/2, -z'
'-x, y+1/2, -z+1/2'

loop_
_atom_site_label
_atom_site_type_symbol
_atom_site_fract_x
_atom_site_fract_y
_atom_site_fract_z
_atom_site_U_iso_or_equiv
_atom_site_adp_type
_atom_site_occupancy
_atom_site_symmetry_multiplicity
_atom_site_calc_flag
_atom_site_refinement_flags
_atom_site_disorder_assembly
_atom_site_disorder_group
O1 O -0.11066(12) 1.07887(10) 1.02433(5) 0.0452(2) Uani 1 1 d . . .
N1 N 0.19465(12) 1.00658(9) 0.82056(5) 0.0335(2) Uani 1 1 d . . .
H1 H 0.208(11) 1.083(8) 0.799(4) 0.040 Uiso 0.18(3) 1 d P . .
N2 N 0.13743(12) 0.98121(9) 0.88293(5) 0.03218(19) Uani 1 1 d . . .
N3 N 0.14192(15) 1.23640(9) 0.84517(6) 0.0382(2) Uani 1 1 d . . .
H3 H 0.180(3) 1.172(2) 0.8170(11) 0.046 Uiso 0.82(3) 1 d P . .
C1 C 0.07851(14) 1.07577(11) 0.92491(6) 0.0333(2) Uani 1 1 d . . .
C2 C 0.07523(14) 1.20207(11) 0.90650(6) 0.0353(2) Uani 1 1 d . . .
C3 C 0.01425(15) 1.03180(11) 0.99419(6) 0.0345(2) Uani 1 1 d . . .
C4 C 0.00317(18) 1.29970(12) 0.95354(8) 0.0431(3) Uani 1 1 d . . .
C5 C 0.10712(15) 0.92786(10) 1.02983(6) 0.0325(2) Uani 1 1 d . . .
C6 C 0.28342(15) 0.90551(11) 1.01944(6) 0.0350(2) Uani 1 1 d . . .
C7 C 0.36621(17) 0.81289(13) 1.05691(7) 0.0407(3) Uani 1 1 d . . .
C8 C 0.27365(19) 0.74096(13) 1.10452(7) 0.0451(3) Uani 1 1 d . . .
C9 C 0.09897(19) 0.76319(13) 1.11565(8) 0.0450(3) Uani 1 1 d . . .
C10 C 0.01672(17) 0.85711(12) 1.07922(7) 0.0388(3) Uani 1 1 d . . .
C11 C 0.24117(14) 0.90137(10) 0.78028(6) 0.0315(2) Uani 1 1 d . . .
C12 C 0.33469(16) 0.92216(11) 0.71853(6) 0.0368(2) Uani 1 1 d . . .
C13 C 0.38109(17) 0.82479(12) 0.67509(6) 0.0390(3) Uani 1 1 d . . .
C14 C 0.33352(16) 0.70444(11) 0.69140(6) 0.0360(2) Uani 1 1 d . . .
C15 C 0.23952(18) 0.68528(11) 0.75345(6) 0.0395(3) Uani 1 1 d . . .
C16 C 0.19381(17) 0.78149(11) 0.79777(6) 0.0361(2) Uani 1 1 d . . .
C17 C 0.1530(2) 1.36327(12) 0.82019(8) 0.0452(3) Uani 1 1 d . . .
C18 C 0.3789(2) 0.59908(14) 0.64315(8) 0.0460(3) Uani 1 1 d . . .
H41 H -0.028(3) 1.264(2) 1.0038(12) 0.081(6) Uiso 1 1 d . . .
H42 H 0.078(3) 1.369(2) 0.9550(12) 0.084(7) Uiso 1 1 d . . .
H43 H -0.107(3) 1.335(2) 0.9367(13) 0.094(7) Uiso 1 1 d . . .
H6 H 0.355(2) 0.9562(14) 0.9871(8) 0.041(4) Uiso 1 1 d . . .
H7 H 0.492(2) 0.7977(15) 1.0470(9) 0.051(4) Uiso 1 1 d . . .
H8 H 0.331(2) 0.6698(16) 1.1291(9) 0.051(4) Uiso 1 1 d . . .
H9 H 0.033(2) 0.7137(16) 1.1500(9) 0.056(5) Uiso 1 1 d . . .
H10 H -0.106(2) 0.8726(14) 1.0834(8) 0.041(4) Uiso 1 1 d . . .
H12 H 0.366(2) 1.0082(15) 0.7054(9) 0.048(4) Uiso 1 1 d . . .
H13 H 0.449(2) 0.8393(15) 0.6296(9) 0.047(4) Uiso 1 1 d . . .
H15 H 0.204(2) 0.5989(16) 0.7664(8) 0.049(4) Uiso 1 1 d . . .
H16 H 0.132(2) 0.7670(16) 0.8413(9) 0.050(4) Uiso 1 1 d . . .
H171 H 0.036(2) 1.4041(17) 0.8179(9) 0.056(5) Uiso 1 1 d . . .
H173 H 0.201(2) 1.3640(16) 0.7731(10) 0.054(5) Uiso 1 1 d . . .
H172 H 0.229(2) 1.4153(16) 0.8518(9) 0.055(4) Uiso 1 1 d . . .
H181 H 0.504(3) 0.613(2) 0.6219(12) 0.081(6) Uiso 1 1 d . . .
H182 H 0.298(3) 0.595(2) 0.6026(11) 0.071(6) Uiso 1 1 d . . .
H183 H 0.384(3) 0.520(2) 0.6659(13) 0.097(8) Uiso 1 1 d . . .

loop_
_atom_site_aniso_label
_atom_site_aniso_U_11
_atom_site_aniso_U_22
_atom_site_aniso_U_33
_atom_site_aniso_U_23
_atom_site_aniso_U_13
_atom_site_aniso_U_12
O1 0.0388(4) 0.0536(5) 0.0433(5) -0.0008(4) 0.0060(4) 0.0122(4)
N1 0.0340(4) 0.0344(5) 0.0322(4) 0.0017(4) 0.0004(4) -0.0002(4)
N2 0.0295(4) 0.0356(4) 0.0315(4) -0.0008(4) -0.0017(4) -0.0004(4)
N3 0.0415(5) 0.0331(5) 0.0401(5) 0.0021(4) -0.0063(4) 0.0013(4)
C1 0.0304(5) 0.0345(5) 0.0349(5) -0.0020(4) -0.0018(4) 0.0021(4)
C2 0.0309(5) 0.0364(5) 0.0387(6) -0.0023(4) -0.0078(4) 0.0022(4)
C3 0.0314(5) 0.0376(5) 0.0345(5) -0.0039(4) -0.0002(4) 0.0016(4)
C4 0.0408(6) 0.0372(6) 0.0512(7) -0.0078(5) -0.0027(6) 0.0035(5)
C5 0.0324(5) 0.0334(5) 0.0317(5) -0.0048(4) -0.0003(4) -0.0012(4)
C6 0.0327(5) 0.0384(5) 0.0339(5) -0.0011(4) 0.0005(4) -0.0010(4)
C7 0.0359(6) 0.0451(6) 0.0411(6) -0.0013(5) -0.0003(5) 0.0050(5)
C8 0.0486(7) 0.0400(6) 0.0468(7) 0.0053(5) -0.0012(6) 0.0047(5)
C9 0.0452(7) 0.0416(6) 0.0483(7) 0.0065(6) 0.0048(6) -0.0032(5)
C10 0.0346(6) 0.0415(6) 0.0401(6) -0.0008(5) 0.0032(5) -0.0023(5)
C11 0.0305(5) 0.0335(5) 0.0306(5) 0.0021(4) -0.0029(4) 0.0000(4)
C12 0.0413(6) 0.0366(6) 0.0326(5) 0.0020(4) 0.0023(4) -0.0040(5)
C13 0.0408(6) 0.0450(6) 0.0313(5) -0.0001(5) 0.0031(5) -0.0021(5)
C14 0.0360(6) 0.0386(6) 0.0334(5) -0.0027(4) -0.0057(4) 0.0044(5)
C15 0.0445(6) 0.0332(5) 0.0408(6) 0.0035(5) -0.0010(5) 0.0011(5)
C16 0.0394(6) 0.0348(5) 0.0341(5) 0.0049(4) 0.0028(5) 0.0001(4)
C17 0.0517(7) 0.0341(6) 0.0497(7) 0.0062(5) -0.0126(6) -0.0008(5)
C18 0.0494(7) 0.0447(7) 0.0439(7) -0.0099(5) -0.0061(6) 0.0089(6)

loop_
_atom_type_symbol
_atom_type_description
_atom_type_scat_dispersion_real
_atom_type_scat_dispersion_imag
_atom_type_scat_source
C C 0.0033 0.0016 'International Tables Vol C Tables 4.2.6.8 and 6.1.1.4'
H H 0.0000 0.0000 'International Tables Vol C Tables 4.2.6.8 and 6.1.1.4'
N N 0.0061 0.0033 'International Tables Vol C Tables 4.2.6.8 and 6.1.1.4'
O O 0.0106 0.0060 'International Tables Vol C Tables 4.2.6.8 and 6.1.1.4'

loop_
_geom_angle_atom_site_label_1
_geom_angle_atom_site_label_2
_geom_angle_atom_site_label_3
_geom_angle
_geom_angle_site_symmetry_1
_geom_angle_site_symmetry_3
_geom_angle_publ_flag
N2 N1 C11 113.79(9) . . ?
N2 N1 H1 129(5) . . ?
C11 N1 H1 117(5) . . ?
N1 N2 C1 118.66(10) . . ?
C2 N3 C17 124.95(12) . . ?
C2 N3 H3 114.2(12) . . ?
C17 N3 H3 120.8(12) . . ?
N2 C1 C2 126.13(11) . . ?
N2 C1 C3 112.23(10) . . ?
C2 C1 C3 121.64(10) . . ?
N3 C2 C1 118.82(11) . . ?
N3 C2 C4 117.74(11) . . ?
C1 C2 C4 123.43(12) . . ?
O1 C3 C1 122.47(11) . . ?
O1 C3 C5 118.73(11) . . ?
C1 C3 C5 118.79(10) . . ?
C2 C4 H41 111.1(13) . . ?
C2 C4 H42 110.7(14) . . ?
H41 C4 H42 113.7(19) . . ?
C2 C4 H43 114.2(14) . . ?
H41 C4 H43 103.9(19) . . ?
H42 C4 H43 102.9(19) . . ?
C6 C5 C10 118.98(11) . . ?
C6 C5 C3 122.29(10) . . ?
C10 C5 C3 118.54(10) . . ?
C7 C6 C5 120.23(11) . . ?
C7 C6 H6 117.6(9) . . ?
C5 C6 H6 122.1(9) . . ?
C6 C7 C8 120.20(12) . . ?
C6 C7 H7 118.1(10) . . ?
C8 C7 H7 121.7(9) . . ?
C9 C8 C7 119.97(13) . . ?
C9 C8 H8 119.6(10) . . ?
C7 C8 H8 120.3(10) . . ?
C8 C9 C10 119.92(13) . . ?
C8 C9 H9 120.5(11) . . ?
C10 C9 H9 119.6(11) . . ?
C9 C10 C5 120.66(12) . . ?
C9 C10 H10 122.5(9) . . ?
C5 C10 H10 116.6(9) . . ?
C12 C11 C16 119.15(11) . . ?
C12 C11 N1 116.68(10) . . ?
C16 C11 N1 124.13(10) . . ?
C13 C12 C11 120.38(11) . . ?
C13 C12 H12 120.5(10) . . ?
C11 C12 H12 119.1(10) . . ?
C12 C13 C14 121.27(11) . . ?
C12 C13 H13 120.9(9) . . ?
C14 C13 H13 117.8(9) . . ?
C15 C14 C13 117.58(11) . . ?
C15 C14 C18 121.05(12) . . ?
C13 C14 C18 121.35(12) . . ?
C16 C15 C14 121.80(11) . . ?
C16 C15 H15 119.2(10) . . ?
C14 C15 H15 119.0(9) . . ?
C15 C16 C11 119.81(11) . . ?
C15 C16 H16 121.2(10) . . ?
C11 C16 H16 119.0(10) . . ?
N3 C17 H171 112.1(11) . . ?
N3 C17 H173 109.2(10) . . ?
H171 C17 H173 107.4(14) . . ?
N3 C17 H172 111.9(10) . . ?
H171 C17 H172 107.3(14) . . ?
H173 C17 H172 108.7(15) . . ?
C14 C18 H181 109.7(12) . . ?
C14 C18 H182 110.8(12) . . ?
H181 C18 H182 106.6(16) . . ?
C14 C18 H183 114.9(15) . . ?
H181 C18 H183 105.1(19) . . ?
H182 C18 H183 109(2) . . ?

loop_
_geom_bond_atom_site_label_1
_geom_bond_atom_site_label_2
_geom_bond_distance
_geom_bond_site_symmetry_2
_geom_bond_publ_flag
O1 C3 1.2314(14) . ?
N1 N2 1.2885(14) . ?
N1 C11 1.4218(15) . ?
N1 H1 0.94(9) . ?
N2 C1 1.3772(14) . ?
N3 C2 1.3221(16) . ?
N3 C17 1.4627(16) . ?
N3 H3 0.93(2) . ?
C1 C2 1.4191(16) . ?
C1 C3 1.4797(16) . ?
C2 C4 1.4934(17) . ?
C3 C5 1.4996(16) . ?
C4 H41 1.05(2) . ?
C4 H42 0.95(2) . ?
C4 H43 0.99(3) . ?
C5 C6 1.3959(16) . ?
C5 C10 1.3969(17) . ?
C6 C7 1.3882(17) . ?
C6 H6 0.990(16) . ?
C7 C8 1.3905(19) . ?
C7 H7 0.999(19) . ?
C8 C9 1.386(2) . ?
C8 H8 1.007(18) . ?
C9 C10 1.3868(19) . ?
C9 H9 0.986(18) . ?
C10 H10 0.965(16) . ?
C11 C12 1.3905(16) . ?
C11 C16 1.3955(15) . ?
C12 C13 1.3881(18) . ?
C12 H12 0.998(16) . ?
C13 C14 1.3957(18) . ?
C13 H13 1.018(17) . ?
C14 C15 1.3944(17) . ?
C14 C18 1.5069(17) . ?
C15 C16 1.3871(17) . ?
C15 H15 1.011(17) . ?
C16 H16 0.964(18) . ?
C17 H171 1.010(19) . ?
C17 H173 0.963(19) . ?
C17 H172 1.009(18) . ?
C18 H181 1.05(2) . ?
C18 H182 0.99(2) . ?
C18 H183 0.97(3) . ?
